data_4029595
loop_
_publ_author_name
'Dev, Dharm'
'Palakurthy, Nani Babu'
'Thalluri, Kishore'
'Chandra, Jyoti'
'Mandal, Bhubaneswar'

_publ_section_title
;
 Ethyl 2-Cyano-2-(2-nitrobenzenesulfonyloxyimino)acetate (o-NosylOXY): A
 Recyclable Coupling Reagent for Racemization-Free Synthesis of Peptide,
 Amide, Hydroxamate, and Ester.
;
_journal_issue 12
_journal_name_full 'The Journal of organic chemistry'
_journal_page_first 5420
_journal_page_last 5431
_journal_paper_doi 10.1021/jo500292m
_journal_volume 79
_journal_year 2014
_chemical_formula_sum 'C16 H13 N2 O4'
_chemical_formula_weight 297.28
_chemical_name_systematic
; 
 ? 
;
_space_group_IT_number 19
_symmetry_space_group_name_Hall 'P 2ac 2ab'
_symmetry_space_group_name_H-M 'P 21 21 21'
_atom_sites_solution_hydrogens geom
_atom_sites_solution_primary direct
_atom_sites_solution_secondary difmap
_audit_creation_method SHELXL-97
_cell_angle_alpha 90.00
_cell_angle_beta 90.00
_cell_angle_gamma 90.00
_cell_formula_units_Z 4
_cell_length_a 5.9579(4)
_cell_length_b 8.2268(7)
_cell_length_c 29.991(2)
_cell_measurement_temperature 293(2)
_cell_volume 1469.99(19)
_computing_structure_refinement 'SHELXL-97 (Sheldrick, 1997)'
_computing_structure_solution 'SHELXS-97 (Sheldrick, 1990)'
_diffrn_ambient_temperature 293(2)
_diffrn_measured_fraction_theta_full 0.873
_diffrn_measured_fraction_theta_max 0.873
_diffrn_radiation_monochromator graphite
_diffrn_radiation_source 'fine-focus sealed tube'
_diffrn_radiation_type MoK\a
_diffrn_radiation_wavelength 0.71073
_diffrn_reflns_av_R_equivalents 0.0396
_diffrn_reflns_av_sigmaI/netI 0.0884
_diffrn_reflns_limit_h_max 7
_diffrn_reflns_limit_h_min -7
_diffrn_reflns_limit_k_max 10
_diffrn_reflns_limit_k_min -6
_diffrn_reflns_limit_l_max 39
_diffrn_reflns_limit_l_min -27
_diffrn_reflns_number 4355
_diffrn_reflns_theta_full 28.82
_diffrn_reflns_theta_max 28.82
_diffrn_reflns_theta_min 3.21
_exptl_absorpt_coefficient_mu 0.098
_exptl_crystal_density_diffrn 1.343
_exptl_crystal_density_method 'not measured'
_exptl_crystal_F_000 620
_refine_diff_density_max 0.355
_refine_diff_density_min -0.245
_refine_diff_density_rms 0.047
_refine_ls_abs_structure_details 'Flack H D (1983), Acta Cryst. A39, 876-881'
_refine_ls_abs_structure_Flack -3(3)
_refine_ls_extinction_method none
_refine_ls_goodness_of_fit_ref 0.917
_refine_ls_hydrogen_treatment mixed
_refine_ls_matrix_type full
_refine_ls_number_parameters 200
_refine_ls_number_reflns 3019
_refine_ls_number_restraints 0
_refine_ls_restrained_S_all 0.917
_refine_ls_R_factor_all 0.0994
_refine_ls_R_factor_gt 0.0612
_refine_ls_shift/su_max 0.000
_refine_ls_shift/su_mean 0.000
_refine_ls_structure_factor_coef Fsqd
_refine_ls_weighting_details 'calc w=1/[\s^2^(Fo^2^)+(0.1000P)^2^+0.0000P] where P=(Fo^2^+2Fc^2^)/3'
_refine_ls_weighting_scheme calc
_refine_ls_wR_factor_gt 0.1567
_refine_ls_wR_factor_ref 0.1986
_reflns_number_gt 1834
_reflns_number_total 3019
_reflns_threshold_expression >2sigma(I)
_cod_data_source_file jo500292m_si_002.cif
_cod_data_source_block exp_783
_cod_depositor_comments 'Adding full bibliography for 4029595.cif.'
_cod_original_cell_volume 1470.0(2)
_cod_original_sg_symbol_H-M P212121
_cod_database_code 4029595

loop_
_symmetry_equiv_pos_as_xyz
'x, y, z'
'-x+1/2, -y, z+1/2'
'x+1/2, -y+1/2, -z'
'-x, y+1/2, -z+1/2'

loop_
_atom_site_label
_atom_site_type_symbol
_atom_site_fract_x
_atom_site_fract_y
_atom_site_fract_z
_atom_site_U_iso_or_equiv
_atom_site_adp_type
_atom_site_occupancy
_atom_site_symmetry_multiplicity
_atom_site_calc_flag
_atom_site_refinement_flags
C5 C 0.4066(5) 0.5224(4) 0.51061(11) 0.0362(8) Uani 1 1 d .
C7 C 0.6622(6) 0.5309(4) 0.44708(11) 0.0384(8) Uani 1 1 d .
H7 H 0.7955 0.4993 0.4335 0.046 Uiso 1 1 calc R
C8 C 0.5149(5) 0.6290(4) 0.42452(11) 0.0363(7) Uani 1 1 d .
C6 C 0.6143(5) 0.4776(4) 0.49057(11) 0.0337(7) Uani 1 1 d .
C1 C 0.7662(6) 0.3822(4) 0.51564(12) 0.0408(8) Uani 1 1 d .
H1 H 0.9015 0.3505 0.5029 0.049 Uiso 1 1 calc R
C3 C 0.5154(6) 0.3815(5) 0.57774(14) 0.0564(11) Uani 1 1 d .
H3 H 0.4852 0.3507 0.6070 0.068 Uiso 1 1 calc R
C12 C 1.0249(6) 0.6670(5) 0.31271(13) 0.0487(9) Uani 1 1 d .
C11 C 0.5636(6) 0.7000(5) 0.38076(13) 0.0456(9) Uani 1 1 d .
C10 C 0.2546(5) 0.6183(4) 0.48565(13) 0.0408(8) Uani 1 1 d .
H10 H 0.1166 0.6454 0.4981 0.049 Uiso 1 1 calc R
C9 C 0.3047(6) 0.6718(4) 0.44407(12) 0.0433(9) Uani 1 1 d .
H9 H 0.2030 0.7359 0.4284 0.052 Uiso 1 1 calc R
C4 C 0.3605(7) 0.4709(5) 0.55472(13) 0.0486(9) Uani 1 1 d .
H4 H 0.2246 0.4979 0.5680 0.058 Uiso 1 1 calc R
C2 C 0.7180(7) 0.3359(5) 0.55806(13) 0.0529(10) Uani 1 1 d .
H2 H 0.8204 0.2736 0.5740 0.063 Uiso 1 1 calc R
C14 C 1.1381(8) 0.7517(6) 0.27401(14) 0.0606(11) Uani 1 1 d .
O1 O 0.4512(5) 0.7960(4) 0.36057(10) 0.0618(8) Uani 1 1 d .
O2 O 0.7697(4) 0.6449(3) 0.36480(8) 0.0507(7) Uani 1 1 d .
O4 O 1.3148(5) 0.6691(4) 0.26230(10) 0.0636(8) Uani 1 1 d .
O3 O 1.0691(7) 0.8714(5) 0.25750(12) 0.1027(15) Uani 1 1 d .
N1 N 0.8454(6) 0.7311(4) 0.32720(11) 0.0558(9) Uani 1 1 d .
C15 C 1.4473(9) 0.7290(7) 0.22421(16) 0.0818(16) Uani 1 1 d .
H15A H 1.4337 0.8463 0.2224 0.098 Uiso 1 1 calc R
H15B H 1.6043 0.7029 0.2288 0.098 Uiso 1 1 calc R
C16 C 1.3741(14) 0.6592(9) 0.1839(2) 0.147(4) Uani 1 1 d .
H16A H 1.3646 0.5434 0.1873 0.221 Uiso 1 1 calc R
H16B H 1.4787 0.6850 0.1606 0.221 Uiso 1 1 calc R
H16C H 1.2289 0.7017 0.1764 0.221 Uiso 1 1 calc R
C13 C 1.1250(7) 0.5243(5) 0.33199(13) 0.0502(9) Uani 1 1 d .
N2 N 1.2004(7) 0.4126(5) 0.34841(13) 0.0729(12) Uani 1 1 d .

loop_
_atom_site_aniso_label
_atom_site_aniso_U_11
_atom_site_aniso_U_22
_atom_site_aniso_U_33
_atom_site_aniso_U_23
_atom_site_aniso_U_13
_atom_site_aniso_U_12
C5 0.0307(16) 0.0345(16) 0.0433(19) -0.0042(15) 0.0033(15) -0.0059(14)
C7 0.0337(17) 0.0395(16) 0.0420(18) -0.0019(16) 0.0044(16) 0.0010(15)
C8 0.0315(15) 0.0397(16) 0.0378(18) 0.0004(15) 0.0010(15) -0.0010(14)
C6 0.0321(16) 0.0290(14) 0.0400(18) -0.0032(14) 0.0015(15) -0.0008(13)
C1 0.0345(17) 0.0387(17) 0.049(2) 0.0026(16) 0.0041(16) 0.0041(14)
C3 0.065(2) 0.065(2) 0.040(2) 0.011(2) 0.010(2) -0.002(2)
C12 0.0444(19) 0.062(2) 0.040(2) 0.0067(19) 0.0033(18) 0.004(2)
C11 0.0433(19) 0.0498(19) 0.044(2) 0.0014(17) 0.0010(18) -0.0005(17)
C10 0.0298(17) 0.0430(17) 0.050(2) -0.0036(17) 0.0051(16) -0.0019(15)
C9 0.0360(18) 0.0444(18) 0.050(2) 0.0015(18) -0.0044(17) 0.0027(16)
C4 0.048(2) 0.0488(19) 0.049(2) 0.0016(19) 0.0138(19) 0.0019(19)
C2 0.055(2) 0.054(2) 0.050(2) 0.007(2) -0.002(2) 0.003(2)
C14 0.060(3) 0.076(3) 0.046(2) 0.021(2) 0.008(2) 0.005(2)
O1 0.0513(15) 0.0703(18) 0.0637(19) 0.0243(16) -0.0020(14) 0.0101(15)
O2 0.0490(14) 0.0600(14) 0.0432(14) 0.0131(14) 0.0136(12) 0.0078(13)
O4 0.0629(17) 0.0737(19) 0.0542(16) 0.0081(16) 0.0220(16) 0.0000(17)
O3 0.108(3) 0.112(3) 0.089(3) 0.053(3) 0.035(2) 0.034(2)
N1 0.055(2) 0.066(2) 0.0467(19) 0.0181(18) 0.0119(17) 0.0068(18)
C15 0.084(3) 0.107(4) 0.054(3) 0.018(3) 0.027(3) -0.016(3)
C16 0.226(9) 0.143(6) 0.073(4) -0.032(5) 0.062(5) -0.083(7)
C13 0.050(2) 0.061(2) 0.040(2) 0.009(2) 0.0077(18) 0.000(2)
N2 0.085(3) 0.065(2) 0.069(3) 0.014(2) 0.015(2) 0.011(2)

loop_
_atom_type_symbol
_atom_type_description
_atom_type_scat_dispersion_real
_atom_type_scat_dispersion_imag
_atom_type_scat_source
C C 0.0033 0.0016 'International Tables Vol C Tables 4.2.6.8 and 6.1.1.4'
H H 0.0000 0.0000 'International Tables Vol C Tables 4.2.6.8 and 6.1.1.4'
N N 0.0061 0.0033 'International Tables Vol C Tables 4.2.6.8 and 6.1.1.4'
O O 0.0106 0.0060 'International Tables Vol C Tables 4.2.6.8 and 6.1.1.4'

loop_
_geom_angle_atom_site_label_1
_geom_angle_atom_site_label_2
_geom_angle_atom_site_label_3
_geom_angle
C10 C5 C4 122.5(3)
C10 C5 C6 118.5(3)
C4 C5 C6 119.0(3)
C8 C7 C6 120.8(3)
C7 C8 C9 120.3(3)
C7 C8 C11 123.3(3)
C9 C8 C11 116.3(3)
C7 C6 C1 122.4(3)
C7 C6 C5 119.2(3)
C1 C6 C5 118.4(3)
C2 C1 C6 121.2(3)
C4 C3 C2 121.0(4)
N1 C12 C13 123.4(3)
N1 C12 C14 116.6(3)
C13 C12 C14 120.0(3)
O1 C11 O2 122.2(3)
O1 C11 C8 127.1(4)
O2 C11 C8 110.6(3)
C9 C10 C5 121.8(3)
C10 C9 C8 119.4(3)
C3 C4 C5 120.1(3)
C1 C2 C3 120.2(4)
O3 C14 O4 127.3(4)
O3 C14 C12 123.6(4)
O4 C14 C12 109.1(4)
C11 O2 N1 113.2(3)
C14 O4 C15 117.9(4)
C12 N1 O2 109.6(3)
C16 C15 O4 111.3(5)
N2 C13 C12 177.9(4)

loop_
_geom_bond_atom_site_label_1
_geom_bond_atom_site_label_2
_geom_bond_distance
C5 C10 1.416(5)
C5 C4 1.416(5)
C5 C6 1.424(4)
C7 C8 1.371(4)
C7 C6 1.405(4)
C8 C9 1.427(5)
C8 C11 1.465(5)
C6 C1 1.415(4)
C1 C2 1.359(5)
C3 C4 1.367(5)
C3 C2 1.395(5)
C12 N1 1.269(5)
C12 C13 1.439(6)
C12 C14 1.512(5)
C11 O1 1.199(4)
C11 O2 1.394(4)
C10 C9 1.356(5)
C14 O3 1.176(5)
C14 O4 1.301(5)
O2 N1 1.407(4)
O4 C15 1.473(5)
C15 C16 1.407(8)
C13 N2 1.135(5)
